data_2004116
loop_
_publ_author_name
'Brock, C. P.'
'Song, J.'

_publ_section_title
;
 9\a-Fluoro-16\a-methyl-3,17-dioxoandrosta-1,4-dien-11\b-yl 2-Butynoate
;
_journal_issue 11
_journal_name_full 'Acta Crystallographica Section C'
_journal_page_first 2437
_journal_page_last 2439
_journal_paper_doi 10.1107/S0108270195006020
_journal_volume 51
_journal_year 1995
_chemical_formula_moiety 'C24 H27 F O4'
_chemical_formula_sum 'C24 H27 F O4'
_chemical_formula_weight 398.47
_chemical_melting_point .226E-224
_chemical_name_systematic
;
9\a-fluoro-11\b-hydroxy-16\a-methylandrosta-1,4-diene-3,17-dione
2-butynoate
;
_space_group_IT_number 19
_symmetry_cell_setting orthorhombic
_symmetry_space_group_name_Hall 'P 2ac 2ab'
_symmetry_space_group_name_H-M 'P 21 21 21'
_cell_angle_alpha 90.
_cell_angle_beta 90.
_cell_angle_gamma 90.
_cell_formula_units_Z 4
_cell_length_a 7.6922(5)
_cell_length_b 14.1688(8)
_cell_length_c 19.3663(11)
_cell_measurement_reflns_used 22
_cell_measurement_temperature 295(2)
_cell_measurement_theta_max 12.9
_cell_measurement_theta_min 12.2
_cell_volume 2110.7(2)
_computing_cell_refinement 'CAD-4--VAX Users Manual'
_computing_data_collection 'CAD-4--VAX Users Manual (Enraf-Nonius, 1988)'
_computing_structure_refinement 'SHELXL93 (Sheldrick, 1993)'
_computing_structure_solution 'SHELXTL/PC (Sheldrick, 1990)'
_diffrn_ambient_temperature 295(2)
_diffrn_measurement_device 'Enraf-Nonius CAD-4--VAX'
_diffrn_measurement_method \w/2\q
_diffrn_radiation_monochromator graphite
_diffrn_radiation_type MoK\a
_diffrn_radiation_wavelength 0.71073
_diffrn_reflns_av_R_equivalents 0.0359
_diffrn_reflns_av_sigmaI/netI 0.0428
_diffrn_reflns_limit_h_max 9
_diffrn_reflns_limit_h_min -9
_diffrn_reflns_limit_k_max 18
_diffrn_reflns_limit_k_min 0
_diffrn_reflns_limit_l_max 25
_diffrn_reflns_limit_l_min -25
_diffrn_reflns_number 5140
_diffrn_reflns_theta_max 27.50
_diffrn_reflns_theta_min 2.10
_diffrn_standards_decay_% <0.5
_diffrn_standards_interval_time 60
_diffrn_standards_number 3
_exptl_absorpt_coefficient_mu 0.084
_exptl_absorpt_correction_type none
_exptl_crystal_colour colorless
_exptl_crystal_density_diffrn 1.254
_exptl_crystal_description
;
Needles (major faces are {011}, {012}, {110}, {101} and {010}).
;
_exptl_crystal_F_000 848
_exptl_crystal_size_max 0.46
_exptl_crystal_size_mid 0.40
_exptl_crystal_size_min 0.32
_refine_diff_density_max 0.131
_refine_diff_density_min -0.156
_refine_ls_abs_structure_details
;
the absolute structure of the crystal was assigned on the basis of the
synthetic pathway
;
_refine_ls_abs_structure_Flack -2.0(12)
_refine_ls_extinction_method none
_refine_ls_goodness_of_fit_all 1.000
_refine_ls_goodness_of_fit_obs 1.108
_refine_ls_hydrogen_treatment 'H atoms refined as riding'
_refine_ls_matrix_type full
_refine_ls_number_parameters 262
_refine_ls_number_reflns 2751
_refine_ls_number_restraints 0
_refine_ls_R_factor_all 0.0908
_refine_ls_R_factor_obs 0.0387
_refine_ls_shift/esd_max 0.005
_refine_ls_shift/esd_mean 0.001
_refine_ls_structure_factor_coef Fsqd
_refine_ls_weighting_scheme
;
calc w = 1/[\s^2^(F~o~^2^) + (0.0630P)^2^ + 0.0117P]
where P = (F~o~^2^ + 2F~c~^2^)/3
;
_refine_ls_wR_factor_all 0.1065
_refine_ls_wR_factor_obs 0.0897
_reflns_number_observed 1698
_reflns_number_total 2752
_reflns_observed_criterion >2sigma(I)
_cod_data_source_file cr1188.cif
_cod_data_source_block jsi82
_cod_database_code 2004116

loop_
_symmetry_equiv_pos_as_xyz
'x, y, z'
'-x+1/2, -y, z+1/2'
'-x, y+1/2, -z+1/2'
'x+1/2, -y+1/2, -z'

loop_
_atom_site_aniso_label
_atom_site_aniso_U_11
_atom_site_aniso_U_22
_atom_site_aniso_U_33
_atom_site_aniso_U_12
_atom_site_aniso_U_13
_atom_site_aniso_U_23
F 0.0473(8) 0.0579(8) 0.0434(7) -0.0073(8) -0.0047(7) -0.0046(7)
O1 0.0426(13) 0.098(2) 0.173(3) 0.0054(12) -0.003(2) 0.021(2)
O2 0.0560(10) 0.0627(11) 0.0340(8) -0.0108(9) -0.0027(8) 0.0026(8)
O3 0.120(2) 0.0491(12) 0.095(2) 0.0028(13) 0.017(2) -0.0124(11)
O4 0.0764(15) 0.114(2) 0.0422(10) -0.0125(14) 0.0090(11) 0.0119(12)
C1 0.052(2) 0.0550(15) 0.0528(14) -0.0043(14) 0.0122(13) -0.0054(12)
C2 0.046(2) 0.056(2) 0.078(2) -0.0099(14) 0.020(2) -0.0135(15)
C3 0.044(2) 0.053(2) 0.101(2) -0.0051(14) -0.004(2) -0.006(2)
C4 0.049(2) 0.054(2) 0.073(2) 0.0011(14) -0.006(2) 0.0054(14)
C5 0.0472(15) 0.0426(13) 0.0522(13) -0.0027(12) 0.0009(13) -0.0009(11)
C6 0.060(2) 0.051(2) 0.0602(15) 0.0043(14) 0.0039(15) 0.0172(13)
C7 0.060(2) 0.060(2) 0.0438(12) 0.0008(14) 0.0116(14) 0.0121(12)
C8 0.0431(13) 0.0466(13) 0.0376(11) -0.0026(11) 0.0052(11) 0.0031(10)
C9 0.0403(13) 0.0453(12) 0.0335(10) -0.0074(11) -0.0004(11) -0.0012(10)
C10 0.0398(14) 0.0491(13) 0.0441(12) -0.0030(12) 0.0034(12) -0.0008(11)
C11 0.0467(15) 0.0506(14) 0.0355(11) -0.0095(12) 0.0020(11) 0.0016(11)
C12 0.058(2) 0.0419(13) 0.0456(13) -0.0067(12) -0.0001(13) 0.0040(11)
C13 0.052(2) 0.0449(13) 0.0436(12) 0.0017(12) 0.0017(12) -0.0003(11)
C14 0.049(2) 0.0467(13) 0.0391(11) -0.0007(12) 0.0053(12) 0.0008(11)
C15 0.065(2) 0.062(2) 0.0514(13) 0.008(2) 0.0199(15) -0.0012(13)
C16 0.062(2) 0.066(2) 0.061(2) 0.008(2) 0.015(2) -0.0083(14)
C17 0.061(2) 0.051(2) 0.065(2) 0.0078(14) 0.003(2) -0.0067(14)
C18 0.056(2) 0.067(2) 0.061(2) 0.001(2) -0.0039(15) 0.0030(14)
C19 0.055(2) 0.0535(15) 0.0548(15) 0.0008(14) -0.0015(14) -0.0091(13)
C20 0.106(3) 0.087(2) 0.065(2) 0.006(2) 0.015(2) -0.023(2)
C21 0.070(2) 0.052(2) 0.0353(12) 0.0035(14) -0.0004(14) 0.0030(11)
C22 0.075(2) 0.063(2) 0.0387(13) 0.004(2) -0.002(2) 0.0013(13)
C23 0.079(2) 0.065(2) 0.0446(14) 0.005(2) -0.006(2) 0.0020(13)
C24 0.073(2) 0.098(2) 0.082(2) 0.003(2) -0.022(2) 0.005(2)

loop_
_atom_site_label
_atom_site_occupancy
_atom_site_fract_x
_atom_site_fract_y
_atom_site_fract_z
_atom_site_U_iso_or_equiv
_atom_site_thermal_displace_type
_atom_site_calc_flag
_atom_site_refinement_flags
_atom_site_type_symbol
F 1 0.0479(2) 0.49747(10) 0.88512(7) 0.0495(4) Uani d . F
O1 1 0.4800(3) 0.2633(2) 0.8494(2) 0.1043(9) Uani d . O
O2 1 -0.2427(2) 0.51621(12) 0.74121(8) 0.0509(5) Uani d . O
O3 1 -0.3621(4) 0.77699(14) 0.91548(12) 0.0882(8) Uani d . O
O4 1 -0.0710(3) 0.5557(2) 0.65196(10) 0.0775(7) Uani d . O
C1 1 0.1462(3) 0.3913(2) 0.76742(14) 0.0533(7) Uani d . C
C2 1 0.3014(4) 0.3569(2) 0.7791(2) 0.0602(8) Uani d . C
C3 1 0.3362(4) 0.2957(2) 0.8378(2) 0.0659(8) Uani d . C
C4 1 0.1885(4) 0.2736(2) 0.8818(2) 0.0586(7) Uani d . C
C5 1 0.0290(4) 0.3058(2) 0.87063(13) 0.0473(6) Uani d . C
C6 1 -0.1213(4) 0.2816(2) 0.91570(14) 0.0572(7) Uani d . C
C7 1 -0.2070(4) 0.3705(2) 0.94403(13) 0.0545(7) Uani d . C
C8 1 -0.2456(3) 0.4450(2) 0.88888(12) 0.0424(6) Uani d . C
C9 1 -0.0877(3) 0.4628(2) 0.84219(11) 0.0397(5) Uani d . C
C10 1 -0.0123(3) 0.3702(2) 0.81012(12) 0.0443(6) Uani d . C
C11 1 -0.1150(3) 0.5455(2) 0.79208(11) 0.0443(6) Uani d . C
C12 1 -0.1836(4) 0.6357(2) 0.82637(13) 0.0484(6) Uani d . C
C13 1 -0.3429(4) 0.6166(2) 0.87086(12) 0.0467(6) Uani d . C
C14 1 -0.2997(4) 0.5380(2) 0.92242(11) 0.0449(6) Uani d . C
C15 1 -0.4502(4) 0.5406(2) 0.97407(14) 0.0595(7) Uani d . C
C16 1 -0.4795(4) 0.6473(2) 0.98427(14) 0.0631(8) Uani d . C
C17 1 -0.3921(4) 0.6935(2) 0.92182(15) 0.0591(7) Uani d . C
C18 1 -0.5110(4) 0.5996(2) 0.82879(15) 0.0612(7) Uani d . C
C19 1 -0.1416(4) 0.3177(2) 0.76234(13) 0.0543(7) Uani d . C
C20 1 -0.4060(5) 0.6862(3) 1.05119(15) 0.0862(11) Uani d . C
C21 1 -0.2098(4) 0.5323(2) 0.67401(12) 0.0524(7) Uani d . C
C22 1 -0.3651(4) 0.5174(2) 0.63436(13) 0.0589(8) Uani d . C
C23 1 -0.4975(5) 0.5116(2) 0.60384(13) 0.0628(8) Uani d . C
C24 1 -0.6617(4) 0.5063(3) 0.5663(2) 0.0843(10) Uani d . C
H1 1 0.1315 0.4331 0.7288 0.064 Uiso d R H
H2 1 0.3949 0.3725 0.7483 0.072 Uiso d R H
H4 1 0.2060 0.2324 0.9205 0.070 Uiso d R H
H6A 1 -0.0852 0.2409 0.9527 0.069 Uiso d R H
H6B 1 -0.2051 0.2483 0.8882 0.069 Uiso d R H
H7A 1 -0.1298 0.3976 0.9776 0.065 Uiso d R H
H7B 1 -0.3134 0.3543 0.9671 0.065 Uiso d R H
H8 1 -0.3411 0.4241 0.8609 0.051 Uiso d R H
H11 1 -0.0066 0.5580 0.7693 0.053 Uiso d R H
H12A 1 -0.2138 0.6801 0.7909 0.058 Uiso d R H
H12B 1 -0.0947 0.6636 0.8546 0.058 Uiso d R H
H14 1 -0.1989 0.5592 0.9472 0.054 Uiso d R H
H15A 1 -0.4197 0.5115 1.0172 0.071 Uiso d R H
H15B 1 -0.5501 0.5095 0.9550 0.071 Uiso d R H
H16 1 -0.6015 0.6613 0.9820 0.076 Uiso d R H
H18A 1 -0.5307 0.6513 0.7978 0.092 Uiso d R H
H18B 1 -0.4973 0.5424 0.8028 0.092 Uiso d R H
H18C 1 -0.6083 0.5934 0.8595 0.092 Uiso d R H
H19A 1 -0.2546 0.3170 0.7834 0.082 Uiso calc R H
H19B 1 -0.1025 0.2541 0.7553 0.082 Uiso calc R H
H19C 1 -0.1480 0.3496 0.7187 0.082 Uiso calc R H
H20A 1 -0.4255 0.7529 1.0553 0.129 Uiso d R H
H20B 1 -0.4616 0.6541 1.0889 0.129 Uiso d R H
H20C 1 -0.2834 0.6737 1.0523 0.129 Uiso d R H
H24A 1 -0.7565 0.5147 0.5980 0.126 Uiso calc R H
H24B 1 -0.6715 0.4457 0.5445 0.126 Uiso calc R H
H24C 1 -0.6653 0.5550 0.5319 0.126 Uiso calc R H

loop_
_atom_type_symbol
_atom_type_description
_atom_type_scat_dispersion_real
_atom_type_scat_dispersion_imag
_atom_type_scat_source
C C 0.0033 0.0016 'International Tables Vol C Tables 4.2.6.8 and 6.1.1.4'
H H 0.0000 0.0000 'International Tables Vol C Tables 4.2.6.8 and 6.1.1.4'
O O 0.0106 0.0060 'International Tables Vol C Tables 4.2.6.8 and 6.1.1.4'
F F 0.0171 0.0103 'International Tables Vol C Tables 4.2.6.8 and 6.1.1.4'

loop_
_geom_angle_atom_site_label_1
_geom_angle_atom_site_label_2
_geom_angle_atom_site_label_3
_geom_angle
_geom_angle_publ_flag
C21 O2 C11 118.8(2) yes
C2 C1 C10 124.7(3) yes
C1 C2 C3 121.7(3) yes
O1 C3 C2 122.3(3) yes
O1 C3 C4 121.4(3) yes
C2 C3 C4 116.3(3) yes
C5 C4 C3 123.6(3) yes
C4 C5 C6 122.9(2) yes
C4 C5 C10 121.7(3) yes
C6 C5 C10 115.4(2) yes
C5 C6 C7 110.9(2) yes
C6 C7 C8 113.8(2) yes
C14 C8 C7 110.6(2) yes
C14 C8 C9 109.0(2) yes
C7 C8 C9 111.7(2) yes
F C9 C8 107.0(2) yes
F C9 C11 101.9(2) yes
C8 C9 C11 112.9(2) yes
F C9 C10 104.5(2) yes
C8 C9 C10 113.0(2) yes
C11 C9 C10 116.1(2) yes
C1 C10 C5 112.0(2) yes
C1 C10 C19 106.7(2) yes
C5 C10 C19 107.9(2) yes
C1 C10 C9 110.6(2) yes
C5 C10 C9 106.0(2) yes
C19 C10 C9 113.7(2) yes
O2 C11 C12 107.5(2) yes
O2 C11 C9 107.6(2) yes
C12 C11 C9 114.2(2) yes
C13 C12 C11 112.0(2) yes
C17 C13 C12 116.2(2) yes
C17 C13 C14 98.8(2) yes
C12 C13 C14 108.9(2) yes
C17 C13 C18 104.2(2) yes
C12 C13 C18 113.7(2) yes
C14 C13 C18 114.2(2) yes
C8 C14 C15 120.3(2) yes
C8 C14 C13 114.2(2) yes
C15 C14 C13 104.1(2) yes
C14 C15 C16 102.6(2) yes
C20 C16 C17 110.9(3) yes
C20 C16 C15 114.3(3) yes
C17 C16 C15 104.7(2) yes
O3 C17 C13 126.0(3) yes
O3 C17 C16 125.5(3) yes
C13 C17 C16 108.5(2) yes
O4 C21 O2 124.0(3) yes
O4 C21 C22 126.3(2) yes
O2 C21 C22 109.6(3) yes
C23 C22 C21 174.8(3) yes
C22 C23 C24 179.0(3) yes

loop_
_geom_bond_atom_site_label_1
_geom_bond_atom_site_label_2
_geom_bond_distance
_geom_bond_publ_flag
F C9 1.421(3) yes
O1 C3 1.219(4) yes
O2 C21 1.345(3) yes
O2 C11 1.452(3) yes
O3 C17 1.212(3) yes
O4 C21 1.197(4) yes
C1 C2 1.310(4) yes
C1 C10 1.503(3) yes
C2 C3 1.454(5) yes
C3 C4 1.454(4) yes
C4 C5 1.326(4) yes
C5 C6 1.489(4) yes
C5 C10 1.519(3) yes
C6 C7 1.524(4) yes
C7 C8 1.531(3) yes
C8 C14 1.526(3) yes
C8 C9 1.535(3) yes
C9 C11 1.536(3) yes
C9 C10 1.563(3) yes
C10 C19 1.549(4) yes
C11 C12 1.534(3) yes
C12 C13 1.522(4) yes
C13 C17 1.517(4) yes
C13 C14 1.533(3) yes
C13 C18 1.547(4) yes
C14 C15 1.530(3) yes
C15 C16 1.542(4) yes
C16 C20 1.517(4) yes
C16 C17 1.531(4) yes
C21 C22 1.436(4) yes
C22 C23 1.180(4) yes
C23 C24 1.459(4) yes

loop_
_cod_related_entry_id
_cod_related_entry_database
_cod_related_entry_code
1 ChemSpider 21187133
